data_2225809
loop_
_publ_author_name
'Xu, Hai-Zhen'
'Yang, Yan-Xia'
'Zhu, You-Quan'

_publ_section_title
;
 (4<i>Z</i>)-4-[(Cyclopropylamino)(phenyl)methylene]-3-methyl-1-phenyl-1<i>H</i>-pyrazol-5(4<i>H</i>)-one
;
_journal_coeditor_code CI5077
_journal_issue 5
_journal_name_full 'Acta Crystallographica Section E'
_journal_page_first o1123
_journal_paper_doi 10.1107/S1600536810013723
_journal_volume 66
_journal_year 2010
_chemical_formula_iupac 'C20 H19 N3 O'
_chemical_formula_moiety 'C20 H19 N3 O'
_chemical_formula_sum 'C20 H19 N3 O'
_chemical_formula_weight 317.38
_chemical_name_systematic
;
(4<i>Z</i>)-4-[(Cyclopropylamino)(phenyl)methylene]-3-methyl-1-phenyl-
1<i>H</i>-pyrazol-5(4<i>H</i>)-one
;
_space_group_IT_number 61
_symmetry_cell_setting orthorhombic
_symmetry_space_group_name_Hall '-P 2ac 2ab'
_symmetry_space_group_name_H-M 'P b c a'
_atom_sites_solution_hydrogens geom
_atom_sites_solution_primary direct
_atom_sites_solution_secondary difmap
_cell_angle_alpha 90.00
_cell_angle_beta 90.00
_cell_angle_gamma 90.00
_cell_formula_units_Z 8
_cell_length_a 8.9790(18)
_cell_length_b 18.500(4)
_cell_length_c 20.050(4)
_cell_measurement_reflns_used 2126
_cell_measurement_temperature 113(2)
_cell_measurement_theta_max 45.50
_cell_measurement_theta_min 2.20
_cell_volume 3330.5(12)
_computing_cell_refinement 'CrystalClear (Rigaku, 2005)'
_computing_data_collection 'CrystalClear (Rigaku, 2005)'
_computing_data_reduction 'CrystalClear (Rigaku, 2005)'
_computing_molecular_graphics 'CrystalStructure (Rigaku, 2005)'
_computing_publication_material 'CrystalStructure (Rigaku, 2005)'
_computing_structure_refinement 'SHELXL97 (Sheldrick, 2008)'
_computing_structure_solution 'SHELXS97 (Sheldrick, 2008)'
_diffrn_ambient_temperature 113(2)
_diffrn_measured_fraction_theta_full 0.988
_diffrn_measured_fraction_theta_max 0.988
_diffrn_measurement_device_type 'Rigaku Saturn70'
_diffrn_measurement_method \w
_diffrn_radiation_monochromator graphite
_diffrn_radiation_source 'fine-focus sealed tube'
_diffrn_radiation_type CuK\a
_diffrn_radiation_wavelength 1.54187
_diffrn_reflns_av_R_equivalents 0.0603
_diffrn_reflns_av_sigmaI/netI 0.0256
_diffrn_reflns_limit_h_max 10
_diffrn_reflns_limit_h_min -8
_diffrn_reflns_limit_k_max 22
_diffrn_reflns_limit_k_min -22
_diffrn_reflns_limit_l_max 24
_diffrn_reflns_limit_l_min -24
_diffrn_reflns_number 34928
_diffrn_reflns_theta_full 72.49
_diffrn_reflns_theta_max 72.49
_diffrn_reflns_theta_min 4.41
_diffrn_standards_decay_% 0
_diffrn_standards_interval_count 0
_diffrn_standards_interval_time 0
_diffrn_standards_number 0
_exptl_absorpt_coefficient_mu 0.633
_exptl_absorpt_correction_T_max 0.8839
_exptl_absorpt_correction_T_min 0.8630
_exptl_absorpt_correction_type multi-scan
_exptl_absorpt_process_details '(CrystalClear; Rigaku, 2005)'
_exptl_crystal_colour colourless
_exptl_crystal_density_diffrn 1.266
_exptl_crystal_density_method 'not measured'
_exptl_crystal_description Prism
_exptl_crystal_F_000 1344
_exptl_crystal_size_max 0.24
_exptl_crystal_size_mid 0.21
_exptl_crystal_size_min 0.20
_refine_diff_density_max 0.175
_refine_diff_density_min -0.240
_refine_ls_extinction_method none
_refine_ls_goodness_of_fit_ref 1.056
_refine_ls_hydrogen_treatment mixed
_refine_ls_matrix_type full
_refine_ls_number_parameters 222
_refine_ls_number_reflns 3262
_refine_ls_number_restraints 0
_refine_ls_restrained_S_all 1.056
_refine_ls_R_factor_all 0.0435
_refine_ls_R_factor_gt 0.0395
_refine_ls_shift/su_max 0.001
_refine_ls_shift/su_mean 0.000
_refine_ls_structure_factor_coef Fsqd
_refine_ls_weighting_details 'calc w=1/[\s^2^(Fo^2^)+(0.0583P)^2^+0.7718P] where P=(Fo^2^+2Fc^2^)/3'
_refine_ls_weighting_scheme calc
_refine_ls_wR_factor_gt 0.0986
_refine_ls_wR_factor_ref 0.1036
_reflns_number_gt 2946
_reflns_number_total 3262
_reflns_threshold_expression I>2\s(I)
_cod_data_source_file ci5077.cif
_cod_data_source_block I
_cod_depositor_comments
;
The following automatic conversions were performed:
'_symmetry_cell_setting' value 'Orthorhombic' changed to 'orthorhombic'
according to '/home/saulius/struct/CIF-dictionaries/cif_core.dic'
dictionary named 'cif_core.dic' version 2.4.1 from
2010-06-29.

'_geom_bond_publ_flag' value 'NO' changed to 'no' according
to '/home/saulius/struct/CIF-dictionaries/cif_core.dic' dictionary named
'cif_core.dic' version 2.4.1 from 2010-06-29.

Automatic conversion script
Id: cif_fix_enum 1527 2010-12-29 10:47:43Z saulius 
;
_cod_database_code 2225809
_cod_database_fobs_code 2225809

loop_
_symmetry_equiv_pos_as_xyz
'x, y, z'
'-x+1/2, y+1/2, z'
'x, -y+1/2, z+1/2'
'-x+1/2, -y, z+1/2'
'-x, -y, -z'
'x-1/2, -y-1/2, -z'
'-x, y-1/2, -z-1/2'
'x-1/2, y, -z-1/2'

loop_
_atom_site_type_symbol
_atom_site_label
_atom_site_fract_x
_atom_site_fract_y
_atom_site_fract_z
_atom_site_U_iso_or_equiv
_atom_site_adp_type
_atom_site_calc_flag
_atom_site_refinement_flags
_atom_site_occupancy
_atom_site_disorder_assembly
_atom_site_disorder_group
O O1 0.67690(13) 0.11712(5) 0.26555(4) 0.0415(3) Uani d . 1 . .
N N1 0.73850(11) 0.08273(5) 0.15606(5) 0.0274(2) Uani d . 1 . .
N N2 0.82349(11) 0.02871(5) 0.12501(5) 0.0262(2) Uani d . 1 . .
N N3 0.79592(14) 0.02403(5) 0.35244(5) 0.0336(3) Uani d . 1 . .
C C1 0.73711(15) 0.07497(6) 0.22477(6) 0.0299(3) Uani d . 1 . .
C C2 0.82015(14) 0.00961(6) 0.23704(5) 0.0266(3) Uani d . 1 . .
C C3 0.87030(13) -0.01421(6) 0.17276(5) 0.0248(2) Uani d . 1 . .
C C4 0.96427(14) -0.07788(7) 0.15470(6) 0.0313(3) Uani d . 1 . .
H H4A 0.9070 -0.1224 0.1613 0.038 Uiso calc R 1 . .
H H4B 1.0531 -0.0789 0.1831 0.038 Uiso calc R 1 . .
H H4C 0.9944 -0.0742 0.1079 0.038 Uiso calc R 1 . .
C C5 0.84118(13) -0.01694(6) 0.30210(5) 0.0260(3) Uani d . 1 . .
C C6 0.90512(12) -0.08952(6) 0.31601(5) 0.0246(2) Uani d . 1 . .
C C7 1.03261(14) -0.09759(8) 0.35553(6) 0.0344(3) Uani d . 1 . .
H H7 1.0806 -0.0562 0.3736 0.041 Uiso calc R 1 . .
C C8 1.08875(16) -0.16611(9) 0.36826(7) 0.0454(4) Uani d . 1 . .
H H8 1.1754 -0.1715 0.3950 0.054 Uiso calc R 1 . .
C C9 1.01929(17) -0.22661(8) 0.34232(7) 0.0465(4) Uani d . 1 . .
H H9 1.0586 -0.2733 0.3512 0.056 Uiso calc R 1 . .
C C10 0.89239(16) -0.21934(7) 0.30344(6) 0.0379(3) Uani d . 1 . .
H H10 0.8443 -0.2610 0.2860 0.045 Uiso calc R 1 . .
C C11 0.83581(13) -0.15080(6) 0.29005(6) 0.0269(3) Uani d . 1 . .
H H11 0.7495 -0.1458 0.2631 0.032 Uiso calc R 1 . .
C C12 0.78672(15) 0.00510(6) 0.42190(6) 0.0319(3) Uani d . 1 . .
H H12 0.7987 -0.0472 0.4331 0.038 Uiso calc R 1 . .
C C13 0.84272(17) 0.05784(9) 0.47193(6) 0.0446(4) Uani d . 1 . .
H H13A 0.8899 0.0384 0.5128 0.053 Uiso calc R 1 . .
H H13B 0.8863 0.1035 0.4552 0.053 Uiso calc R 1 . .
C C14 0.68020(16) 0.04703(8) 0.46359(6) 0.0378(3) Uani d . 1 . .
H H14A 0.6226 0.0860 0.4417 0.045 Uiso calc R 1 . .
H H14B 0.6263 0.0209 0.4993 0.045 Uiso calc R 1 . .
C C15 0.67274(13) 0.13754(6) 0.11655(6) 0.0269(3) Uani d . 1 . .
C C16 0.72259(13) 0.14729(6) 0.05108(6) 0.0290(3) Uani d . 1 . .
H H16 0.8004 0.1180 0.0338 0.035 Uiso calc R 1 . .
C C17 0.65736(14) 0.20020(7) 0.01143(6) 0.0346(3) Uani d . 1 . .
H H17 0.6903 0.2064 -0.0332 0.042 Uiso calc R 1 . .
C C18 0.54501(15) 0.24393(7) 0.03623(7) 0.0369(3) Uani d . 1 . .
H H18 0.5017 0.2803 0.0090 0.044 Uiso calc R 1 . .
C C19 0.49628(15) 0.23398(7) 0.10137(7) 0.0364(3) Uani d . 1 . .
H H19 0.4194 0.2639 0.1185 0.044 Uiso calc R 1 . .
C C20 0.55835(14) 0.18084(6) 0.14184(6) 0.0322(3) Uani d . 1 . .
H H20 0.5234 0.1741 0.1861 0.039 Uiso calc R 1 . .
H H1 0.7554(18) 0.0673(10) 0.3395(8) 0.048(4) Uiso d . 1 . .

loop_
_atom_site_aniso_label
_atom_site_aniso_U_11
_atom_site_aniso_U_22
_atom_site_aniso_U_33
_atom_site_aniso_U_12
_atom_site_aniso_U_13
_atom_site_aniso_U_23
O1 0.0784(7) 0.0231(4) 0.0230(4) 0.0114(4) 0.0030(4) -0.0021(3)
N1 0.0387(6) 0.0230(5) 0.0204(5) 0.0014(4) -0.0011(4) -0.0008(3)
N2 0.0302(5) 0.0259(5) 0.0226(5) -0.0004(4) -0.0001(4) -0.0016(4)
N3 0.0610(7) 0.0201(5) 0.0197(5) -0.0004(4) -0.0005(4) 0.0003(4)
C1 0.0472(7) 0.0215(5) 0.0210(5) -0.0018(5) -0.0007(5) -0.0012(4)
C2 0.0376(6) 0.0207(5) 0.0216(6) -0.0036(4) -0.0013(4) -0.0009(4)
C3 0.0266(6) 0.0253(5) 0.0225(5) -0.0039(4) -0.0013(4) -0.0006(4)
C4 0.0315(6) 0.0358(6) 0.0267(6) 0.0052(5) 0.0025(5) 0.0019(5)
C5 0.0341(6) 0.0221(5) 0.0217(5) -0.0075(4) -0.0014(4) -0.0011(4)
C6 0.0268(6) 0.0264(5) 0.0204(5) -0.0019(4) 0.0012(4) 0.0017(4)
C7 0.0273(6) 0.0524(8) 0.0235(5) -0.0080(5) -0.0008(5) 0.0058(5)
C8 0.0305(7) 0.0732(10) 0.0325(7) 0.0154(6) 0.0044(5) 0.0204(7)
C9 0.0528(9) 0.0464(8) 0.0403(7) 0.0257(7) 0.0173(6) 0.0171(6)
C10 0.0528(8) 0.0255(6) 0.0353(6) 0.0064(5) 0.0129(6) 0.0016(5)
C11 0.0297(6) 0.0241(5) 0.0269(6) -0.0004(4) 0.0018(4) -0.0016(4)
C12 0.0509(8) 0.0256(6) 0.0191(5) -0.0011(5) 0.0004(5) 0.0013(4)
C13 0.0500(8) 0.0613(9) 0.0223(6) -0.0220(7) 0.0007(5) -0.0058(6)
C14 0.0435(8) 0.0431(7) 0.0268(6) 0.0033(6) 0.0029(5) 0.0014(5)
C15 0.0332(6) 0.0225(5) 0.0249(5) -0.0050(4) -0.0058(4) -0.0005(4)
C16 0.0289(6) 0.0309(6) 0.0273(6) -0.0038(4) -0.0025(4) 0.0033(5)
C17 0.0336(7) 0.0391(7) 0.0310(6) -0.0064(5) -0.0050(5) 0.0102(5)
C18 0.0370(7) 0.0328(6) 0.0410(7) -0.0004(5) -0.0110(5) 0.0084(5)
C19 0.0372(7) 0.0323(6) 0.0397(7) 0.0035(5) -0.0076(5) -0.0035(5)
C20 0.0394(7) 0.0293(6) 0.0280(6) -0.0006(5) -0.0035(5) -0.0033(5)

loop_
_atom_type_symbol
_atom_type_description
_atom_type_scat_dispersion_real
_atom_type_scat_dispersion_imag
_atom_type_scat_source
C C 0.0181 0.0091 'International Tables Vol C Tables 4.2.6.8 and 6.1.1.4'
H H 0.0000 0.0000 'International Tables Vol C Tables 4.2.6.8 and 6.1.1.4'
N N 0.0311 0.0180 'International Tables Vol C Tables 4.2.6.8 and 6.1.1.4'
O O 0.0492 0.0322 'International Tables Vol C Tables 4.2.6.8 and 6.1.1.4'

loop_
_geom_angle_atom_site_label_1
_geom_angle_atom_site_label_2
_geom_angle_atom_site_label_3
_geom_angle_site_symmetry_1
_geom_angle_site_symmetry_3
_geom_angle
_geom_angle_publ_flag
C1 N1 N2 . . 111.86(9) no
C1 N1 C15 . . 128.83(10) no
N2 N1 C15 . . 119.26(9) no
C3 N2 N1 . . 106.35(9) no
C5 N3 C12 . . 127.99(10) no
C5 N3 H1 . . 113.9(10) no
C12 N3 H1 . . 117.6(10) no
O1 C1 N1 . . 126.06(11) no
O1 C1 C2 . . 129.34(11) no
N1 C1 C2 . . 104.59(10) no
C5 C2 C3 . . 133.14(11) no
C5 C2 C1 . . 121.37(10) no
C3 C2 C1 . . 105.47(9) no
N2 C3 C2 . . 111.64(10) no
N2 C3 C4 . . 118.76(10) no
C2 C3 C4 . . 129.60(10) no
C3 C4 H4A . . 109.5 no
C3 C4 H4B . . 109.5 no
H4A C4 H4B . . 109.5 no
C3 C4 H4C . . 109.5 no
H4A C4 H4C . . 109.5 no
H4B C4 H4C . . 109.5 no
N3 C5 C2 . . 117.73(11) no
N3 C5 C6 . . 119.45(10) no
C2 C5 C6 . . 122.76(10) no
C11 C6 C7 . . 119.31(11) no
C11 C6 C5 . . 119.47(10) no
C7 C6 C5 . . 121.21(10) no
C8 C7 C6 . . 119.90(12) no
C8 C7 H7 . . 120.0 no
C6 C7 H7 . . 120.0 no
C9 C8 C7 . . 120.41(13) no
C9 C8 H8 . . 119.8 no
C7 C8 H8 . . 119.8 no
C8 C9 C10 . . 120.22(12) no
C8 C9 H9 . . 119.9 no
C10 C9 H9 . . 119.9 no
C9 C10 C11 . . 119.77(13) no
C9 C10 H10 . . 120.1 no
C11 C10 H10 . . 120.1 no
C10 C11 C6 . . 120.38(12) no
C10 C11 H11 . . 119.8 no
C6 C11 H11 . . 119.8 no
N3 C12 C13 . . 118.30(11) no
N3 C12 C14 . . 116.99(11) no
C13 C12 C14 . . 59.76(9) no
N3 C12 H12 . . 116.6 no
C13 C12 H12 . . 116.6 no
C14 C12 H12 . . 116.6 no
C14 C13 C12 . . 60.17(9) no
C14 C13 H13A . . 117.8 no
C12 C13 H13A . . 117.8 no
C14 C13 H13B . . 117.8 no
C12 C13 H13B . . 117.8 no
H13A C13 H13B . . 114.9 no
C13 C14 C12 . . 60.07(9) no
C13 C14 H14A . . 117.8 no
C12 C14 H14A . . 117.8 no
C13 C14 H14B . . 117.8 no
C12 C14 H14B . . 117.8 no
H14A C14 H14B . . 114.9 no
C20 C15 C16 . . 120.12(11) no
C20 C15 N1 . . 120.92(10) no
C16 C15 N1 . . 118.95(11) no
C17 C16 C15 . . 119.52(12) no
C17 C16 H16 . . 120.2 no
C15 C16 H16 . . 120.2 no
C18 C17 C16 . . 120.84(12) no
C18 C17 H17 . . 119.6 no
C16 C17 H17 . . 119.6 no
C17 C18 C19 . . 119.29(11) no
C17 C18 H18 . . 120.4 no
C19 C18 H18 . . 120.4 no
C18 C19 C20 . . 121.04(12) no
C18 C19 H19 . . 119.5 no
C20 C19 H19 . . 119.5 no
C19 C20 C15 . . 119.19(12) no
C19 C20 H20 . . 120.4 no
C15 C20 H20 . . 120.4 no

loop_
_geom_bond_atom_site_label_1
_geom_bond_atom_site_label_2
_geom_bond_site_symmetry_2
_geom_bond_distance
_geom_bond_publ_flag
O1 C1 . 1.2525(15) no
N1 C1 . 1.3852(15) no
N1 N2 . 1.4029(13) no
N1 C15 . 1.4158(14) no
N2 C3 . 1.3130(15) no
N3 C5 . 1.3260(15) no
N3 C12 . 1.4382(15) no
N3 H1 . 0.917(18) no
C1 C2 . 1.4417(16) no
C2 C5 . 1.4066(15) no
C2 C3 . 1.4345(15) no
C3 C4 . 1.4935(16) no
C4 H4A . 0.98 no
C4 H4B . 0.98 no
C4 H4C . 0.98 no
C5 C6 . 1.4868(16) no
C6 C11 . 1.3940(16) no
C6 C7 . 1.4001(16) no
C7 C8 . 1.388(2) no
C7 H7 . 0.95 no
C8 C9 . 1.383(2) no
C8 H8 . 0.95 no
C9 C10 . 1.387(2) no
C9 H9 . 0.95 no
C10 C11 . 1.3921(17) no
C10 H10 . 0.95 no
C11 H11 . 0.95 no
C12 C13 . 1.4869(17) no
C12 C14 . 1.4885(18) no
C12 H12 . 1.00 no
C13 C14 . 1.482(2) no
C13 H13A . 0.99 no
C13 H13B . 0.99 no
C14 H14A . 0.99 no
C14 H14B . 0.99 no
C15 C20 . 1.3978(17) no
C15 C16 . 1.3984(17) no
C16 C17 . 1.3904(17) no
C16 H16 . 0.95 no
C17 C18 . 1.3854(19) no
C17 H17 . 0.95 no
C18 C19 . 1.3898(19) no
C18 H18 . 0.95 no
C19 C20 . 1.3912(17) no
C19 H19 . 0.95 no
C20 H20 . 0.95 no

loop_
_geom_hbond_atom_site_label_D
_geom_hbond_atom_site_label_H
_geom_hbond_atom_site_label_A
_geom_hbond_site_symmetry_A
_geom_hbond_distance_DH
_geom_hbond_distance_HA
_geom_hbond_distance_DA
_geom_hbond_angle_DHA
N3 H1 O1 . 0.92(2) 1.88(2) 2.6726(15) 143(2)
C20 H20 O1 . 0.95 2.36 2.9453(16) 120
C10 H10 O1 2_645 0.95 2.30 3.1809(17) 154

loop_
_geom_torsion_atom_site_label_1
_geom_torsion_atom_site_label_2
_geom_torsion_atom_site_label_3
_geom_torsion_atom_site_label_4
_geom_torsion_site_symmetry_1
_geom_torsion_site_symmetry_2
_geom_torsion_site_symmetry_3
_geom_torsion_site_symmetry_4
_geom_torsion
_geom_torsion_publ_flag
C1 N1 N2 C3 . . . . 2.41(13) no
C15 N1 N2 C3 . . . . 179.94(10) no
N2 N1 C1 O1 . . . . 176.20(12) no
C15 N1 C1 O1 . . . . -1.0(2) no
N2 N1 C1 C2 . . . . -3.16(13) no
C15 N1 C1 C2 . . . . 179.61(11) no
O1 C1 C2 C5 . . . . 1.6(2) no
N1 C1 C2 C5 . . . . -179.04(10) no
O1 C1 C2 C3 . . . . -176.70(13) no
N1 C1 C2 C3 . . . . 2.63(13) no
N1 N2 C3 C2 . . . . -0.57(13) no
N1 N2 C3 C4 . . . . 179.70(10) no
C5 C2 C3 N2 . . . . -179.36(12) no
C1 C2 C3 N2 . . . . -1.32(13) no
C5 C2 C3 C4 . . . . 0.3(2) no
C1 C2 C3 C4 . . . . 178.36(11) no
C12 N3 C5 C2 . . . . 170.89(12) no
C12 N3 C5 C6 . . . . -6.43(19) no
C3 C2 C5 N3 . . . . 170.75(13) no
C1 C2 C5 N3 . . . . -7.04(17) no
C3 C2 C5 C6 . . . . -12.0(2) no
C1 C2 C5 C6 . . . . 170.18(11) no
N3 C5 C6 C11 . . . . 119.23(13) no
C2 C5 C6 C11 . . . . -57.95(16) no
N3 C5 C6 C7 . . . . -59.85(16) no
C2 C5 C6 C7 . . . . 122.97(13) no
C11 C6 C7 C8 . . . . 0.19(17) no
C5 C6 C7 C8 . . . . 179.28(11) no
C6 C7 C8 C9 . . . . -0.20(19) no
C7 C8 C9 C10 . . . . -0.2(2) no
C8 C9 C10 C11 . . . . 0.60(19) no
C9 C10 C11 C6 . . . . -0.61(18) no
C7 C6 C11 C10 . . . . 0.21(17) no
C5 C6 C11 C10 . . . . -178.89(11) no
C5 N3 C12 C13 . . . . 135.28(14) no
C5 N3 C12 C14 . . . . -156.29(13) no
N3 C12 C13 C14 . . . . 106.42(13) no
N3 C12 C14 C13 . . . . -108.60(13) no
C1 N1 C15 C20 . . . . -19.43(18) no
N2 N1 C15 C20 . . . . 163.52(10) no
C1 N1 C15 C16 . . . . 161.44(12) no
N2 N1 C15 C16 . . . . -15.61(15) no
C20 C15 C16 C17 . . . . -0.12(17) no
N1 C15 C16 C17 . . . . 179.02(10) no
C15 C16 C17 C18 . . . . 0.82(18) no
C16 C17 C18 C19 . . . . -0.70(19) no
C17 C18 C19 C20 . . . . -0.11(19) no
C18 C19 C20 C15 . . . . 0.80(19) no
C16 C15 C20 C19 . . . . -0.68(17) no
N1 C15 C20 C19 . . . . -179.80(11) no

loop_
_cod_related_entry_id
_cod_related_entry_database
_cod_related_entry_code
1 ChemSpider 30656064
